data_4078648
loop_
_publ_author_name
'Bowie, John H.'
'Bruce, Michael I.'
'Buntine, Mark A.'
'Gentleman, Alexander S.'
'Graham, David C.'
'Low, Paul J.'
'Metha, Gregory F.'
'Mitchell, Cassandra'
'Parker, Christian R.'
'Skelton, Brian W.'
'White, Allan H.'

_publ_section_title
;
 Facile Decarboxylation of Propiolic Acid on a Ruthenium Center and
 Related Chemistry
;
_journal_issue 15
_journal_name_full Organometallics
_journal_page_first 5262
_journal_paper_doi 10.1021/om300157w
_journal_volume 31
_journal_year 2012
_chemical_formula_moiety 'C36 H34 O2 P2 Ru'
_chemical_formula_sum 'C36 H34 O2 P2 Ru'
_chemical_formula_weight 661.68
_space_group_IT_number 14
_symmetry_cell_setting monoclinic
_symmetry_space_group_name_Hall '-P 2ybc'
_symmetry_space_group_name_H-M 'P 1 21/c 1'
_cell_angle_alpha 90.00000
_cell_angle_beta 101.7600(10)
_cell_angle_gamma 90.00000
_cell_formula_units_Z 4
_cell_length_a 9.4256(7)
_cell_length_b 16.0160(10)
_cell_length_c 20.5020(10)
_cell_measurement_reflns_used 7233
_cell_measurement_temperature 170
_cell_measurement_theta_max 33.4
_cell_measurement_theta_min 2.7
_cell_volume 3030.0(3)
_computing_cell_refinement 'Siemens SAINT (Siemens, 1995)'
_computing_data_collection 'Siemens SMART (Siemens, 1995)'
_computing_data_reduction 'xtal ADDREF SORTRF'
_computing_molecular_graphics xtal
_computing_publication_material 'xtal BONDLA CIFIO'
_computing_structure_refinement 'xtal CRYLSQ'
_computing_structure_solution xtal
_diffrn_ambient_temperature 170
_diffrn_measured_fraction_theta_full 1
_diffrn_measured_fraction_theta_max 1
_diffrn_measurement_device_type
;
Bruker SMART CCD diffractometer
;
_diffrn_measurement_method '\w scans'
_diffrn_radiation_detector 'CCD area detector'
_diffrn_radiation_monochromator graphite
_diffrn_radiation_source 'sealed tube'
_diffrn_radiation_type 'Mo K\a'
_diffrn_radiation_wavelength .71073
_diffrn_reflns_av_R_equivalents .020
_diffrn_reflns_av_sigmaI/netI .028
_diffrn_reflns_limit_h_max 14
_diffrn_reflns_limit_h_min -14
_diffrn_reflns_limit_k_max 24
_diffrn_reflns_limit_k_min -24
_diffrn_reflns_limit_l_max 31
_diffrn_reflns_limit_l_min -31
_diffrn_reflns_number 43203
_diffrn_reflns_theta_full 33.5
_diffrn_reflns_theta_max 33.5
_diffrn_reflns_theta_min 1.63
_diffrn_standards_decay_% 0
_diffrn_standards_number 0
_exptl_absorpt_coefficient_mu .655
_exptl_absorpt_correction_T_max 1
_exptl_absorpt_correction_T_min .86
_exptl_absorpt_correction_type multi-scan
_exptl_absorpt_process_details
;
 SADABS; Sheldrick, 1996
;
_exptl_crystal_colour yellow
_exptl_crystal_density_diffrn 1.45
_exptl_crystal_density_method 'not measured'
_exptl_crystal_description hexagonal_prism
_exptl_crystal_F_000 1360
_exptl_crystal_size_max .48
_exptl_crystal_size_mid .4
_exptl_crystal_size_min .32
_refine_diff_density_max .839
_refine_diff_density_min -.557
_refine_ls_extinction_method none
_refine_ls_goodness_of_fit_gt 1.096
_refine_ls_goodness_of_fit_ref 1.096
_refine_ls_hydrogen_treatment noref
_refine_ls_matrix_type full
_refine_ls_number_constraints 0
_refine_ls_number_parameters 370
_refine_ls_number_reflns 11526
_refine_ls_number_restraints 0
_refine_ls_R_factor_all .04
_refine_ls_R_factor_gt .04
_refine_ls_shift/su_max .023
_refine_ls_shift/su_mean .001
_refine_ls_structure_factor_coef Fsqd
_refine_ls_weighting_scheme calc
_refine_ls_wR_factor_gt .071
_refine_ls_wR_factor_ref .071
_reflns_d_resolution_high .64
_reflns_d_resolution_low 12.488
_reflns_Friedel_coverage 0
_reflns_limit_h_max 14
_reflns_limit_h_min 0
_reflns_limit_k_max 24
_reflns_limit_k_min 0
_reflns_limit_l_max 31
_reflns_limit_l_min -31
_reflns_number_gt 9734
_reflns_number_total 11526
_reflns_threshold_expression 'I >  2.00 sig(I)'
_cod_data_source_file om300157w_si_002.cif
_cod_data_source_block br1203
_cod_original_sg_symbol_Hall -p_2ybc
_cod_original_sg_symbol_H-M P_1_21/c_1
_cod_database_code 4078648

loop_
_symmetry_equiv_pos_as_xyz
+x,+y,+z
-x,1/2+y,1/2-z
-x,-y,-z
+x,1/2-y,1/2+z

loop_
_atom_site_label
_atom_site_fract_x
_atom_site_fract_y
_atom_site_fract_z
_atom_site_U_iso_or_equiv
_atom_site_adp_type
_atom_site_occupancy
Ru .408288(13) .247171(7) .351074(6) .02034(5) Uani 1.00000
C1 .60896(19) .20314(10) .38610(8) .0258(6) Uani 1.00000
P1 .41681(4) .26101(3) .46107(2) .02205(15) Uani 1.00000
C111 .26305(19) .30983(10) .48874(8) .0261(6) Uani 1.00000
C112 .2548(2) .31008(13) .55590(9) .0350(8) Uani 1.00000
C113 .1370(3) .34476(15) .57638(10) .0418(10) Uani 1.00000
C114 .0255(3) .37967(17) .53048(12) .0485(12) Uani 1.00000
C115 .0329(3) .3802(2) .46359(12) .0548(13) Uani 1.00000
C116 .1513(2) .34563(15) .44306(10) .0391(9) Uani 1.00000
C121 .44376(17) .16860(10) .51383(8) .0239(6) Uani 1.00000
C122 .3460(2) .10319(11) .49615(9) .0297(7) Uani 1.00000
C123 .3569(2) .03129(12) .53451(10) .0344(8) Uani 1.00000
C124 .4658(2) .02404(12) .59052(10) .0351(8) Uani 1.00000
C125 .5636(2) .08810(14) .60839(10) .0394(9) Uani 1.00000
C126 .5535(2) .16033(12) .56995(9) .0342(8) Uani 1.00000
C10 .56969(19) .33049(10) .49575(8) .0263(6) Uani 1.00000
C20 .5650(2) .40639(11) .44995(8) .0302(7) Uani 1.00000
P2 .50549(5) .37564(2) .36104(2) .02191(15) Uani 1.00000
C211 .38824(18) .46182(10) .32350(8) .0244(6) Uani 1.00000
C212 .3126(2) .51377(13) .35857(10) .0354(8) Uani 1.00000
C213 .2222(2) .57635(14) .32579(13) .0446(10) Uani 1.00000
C214 .2031(2) .58628(13) .25800(12) .0396(9) Uani 1.00000
C215 .2747(2) .53313(13) .22217(10) .0379(9) Uani 1.00000
C216 .3668(2) .47232(12) .25475(9) .0318(8) Uani 1.00000
C221 .66419(17) .39468(10) .32490(8) .0248(6) Uani 1.00000
C222 .7192(2) .33240(11) .29002(9) .0310(7) Uani 1.00000
C223 .8406(2) .34716(13) .26308(11) .0379(9) Uani 1.00000
C224 .9079(2) .42456(14) .27054(11) .0381(9) Uani 1.00000
C225 .8529(2) .48723(12) .30430(11) .0350(8) Uani 1.00000
C226 .7322(2) .47296(11) .33136(10) .0310(7) Uani 1.00000
C2 .7275(2) .17888(12) .40856(9) .0320(8) Uani 1.00000
C3 .8680(2) .14984(11) .44008(10) .0306(7) Uani 1.00000
O3 .96254(17) .12418(13) .41304(9) .0535(9) Uani 1.00000
C4 1.0207(2) .12180(17) .54412(12) .0485(11) Uani 1.00000
O4 .88393(15) .15209(10) .50675(7) .0393(7) Uani 1.00000
C5 1.0108(4) .1221(3) .61404(16) .092(2) Uani 1.00000
C101 .2806(3) .13495(13) .30808(11) .0428(9) Uani 1.00000
C102 .1827(2) .20057(14) .31273(10) .0364(9) Uani 1.00000
C103 .2094(2) .26609(13) .27165(9) .0336(8) Uani 1.00000
C104 .3252(2) .24167(14) .24079(9) .0363(8) Uani 1.00000
C105 .3681(2) .16078(14) .26337(11) .0435(10) Uani 1.00000
H112 .33101 .28609 .58792 .04300 Uiso 1.00000
H113 .13280 .34458 .62229 .05000 Uiso 1.00000
H114 -.05591 .40310 .54456 .05700 Uiso 1.00000
H115 -.04339 .40452 .43178 .06500 Uiso 1.00000
H116 .15568 .34648 .39718 .04500 Uiso 1.00000
H122 .27112 .10792 .45750 .03600 Uiso 1.00000
H123 .28960 -.01294 .52223 .04200 Uiso 1.00000
H124 .47335 -.02524 .61681 .04200 Uiso 1.00000
H125 .63815 .08295 .64709 .04800 Uiso 1.00000
H126 .62188 .20405 .58219 .04100 Uiso 1.00000
H10a .56167 .34832 .53904 .03200 Uiso 1.00000
H10b .65856 .30147 .49828 .03200 Uiso 1.00000
H20a .65903 .43036 .45628 .03700 Uiso 1.00000
H20b .49901 .44628 .46086 .03700 Uiso 1.00000
H212 .32260 .50672 .40529 .04400 Uiso 1.00000
H213 .17322 .61243 .35065 .05400 Uiso 1.00000
H214 .14166 .62907 .23592 .04700 Uiso 1.00000
H215 .26048 .53849 .17513 .04500 Uiso 1.00000
H216 .41656 .43691 .22971 .03900 Uiso 1.00000
H222 .67348 .27928 .28455 .03700 Uiso 1.00000
H223 .87776 .30404 .23942 .04500 Uiso 1.00000
H224 .99148 .43438 .25250 .04500 Uiso 1.00000
H225 .89818 .54052 .30897 .04300 Uiso 1.00000
H226 .69505 .51653 .35453 .03900 Uiso 1.00000
H4a 1.09718 .15733 .53740 .06000 Uiso 1.00000
H4b 1.03799 .06668 .53043 .06000 Uiso 1.00000
H5a 1.09936 .10223 .64023 .13400 Uiso 1.00000
H5b .93369 .08685 .62011 .13400 Uiso 1.00000
H5c .99349 .17736 .62715 .13400 Uiso 1.00000
H101 .28650 .08299 .33081 .04900 Uiso 1.00000
H102 .11100 .20021 .33925 .04500 Uiso 1.00000
H103 .15912 .31781 .26547 .03900 Uiso 1.00000
H104 .36608 .27409 .21046 .04300 Uiso 1.00000
H105 .44308 .12893 .25071 .05100 Uiso 1.00000

loop_
_atom_site_aniso_label
_atom_site_aniso_U_11
_atom_site_aniso_U_22
_atom_site_aniso_U_33
_atom_site_aniso_U_12
_atom_site_aniso_U_13
_atom_site_aniso_U_23
Ru .02286(6) .01783(5) .01848(5) -.00005(4) -.00013(4) -.00030(4)
C1 .0333(8) .0222(7) .0218(6) -.0059(6) .0052(6) -.0015(5)
P1 .02421(17) .02143(17) .01909(16) -.00045(13) .00105(13) .00105(13)
C111 .0304(7) .0229(7) .0244(7) .0006(6) .0042(6) .0005(5)
C112 .0411(10) .0363(9) .0277(8) .0090(8) .0069(7) .0002(7)
C113 .0520(12) .0441(11) .0317(9) .0096(9) .0147(8) -.0030(8)
C114 .0488(12) .0572(14) .0428(11) .0203(11) .0174(10) .0026(10)
C115 .0475(13) .0763(18) .0409(12) .0304(13) .0097(10) .0123(12)
C116 .0390(10) .0503(12) .0275(8) .0144(9) .0055(7) .0059(8)
C121 .0265(7) .0228(7) .0223(6) .0017(5) .0047(5) .0038(5)
C122 .0286(8) .0260(7) .0330(8) -.0013(6) .0030(6) .0041(6)
C123 .0363(9) .0271(8) .0411(10) -.0022(7) .0111(8) .0059(7)
C124 .0403(10) .0295(8) .0376(9) .0049(7) .0129(8) .0117(7)
C125 .0431(10) .0385(10) .0323(9) .0018(8) -.0023(8) .0121(8)
C126 .0374(9) .0308(8) .0305(8) -.0009(7) -.0021(7) .0069(7)
C10 .0315(8) .0242(7) .0202(6) -.0038(6) -.0013(5) -.0002(5)
C20 .0421(9) .0223(7) .0233(7) -.0058(6) .0001(6) -.0014(6)
P2 .02649(18) .01828(16) .01996(16) -.00028(13) .00238(13) .00096(13)
C211 .0277(7) .0189(6) .0264(7) -.0007(5) .0050(5) .0002(5)
C212 .0392(9) .0343(9) .0337(9) .0080(7) .0096(7) -.0031(7)
C213 .0413(11) .0375(10) .0545(13) .0156(9) .0083(9) -.0052(9)
C214 .0322(9) .0302(9) .0546(12) .0063(7) .0048(8) .0082(8)
C215 .0377(10) .0368(10) .0379(10) .0060(8) .0046(8) .0141(8)
C216 .0372(9) .0320(8) .0269(8) .0075(7) .0084(7) .0066(6)
C221 .0238(7) .0234(7) .0261(7) .0015(5) .0028(5) .0041(5)
C222 .0330(8) .0263(8) .0345(9) .0026(6) .0088(7) .0031(6)
C223 .0355(9) .0369(10) .0449(11) .0063(8) .0166(8) .0036(8)
C224 .0298(8) .0398(10) .0466(11) .0025(7) .0123(8) .0110(8)
C225 .0295(8) .0293(8) .0452(10) -.0006(6) .0053(7) .0097(7)
C226 .0307(8) .0240(7) .0378(9) -.0001(6) .0059(7) .0034(6)
C2 .0361(9) .0271(8) .0323(8) .0024(6) .0058(7) -.0002(6)
C3 .0265(7) .0275(8) .0367(9) -.0012(6) .0038(6) .0005(7)
O3 .0316(7) .0782(13) .0512(10) .0091(8) .0097(7) -.0133(9)
C4 .0345(10) .0550(14) .0470(12) .0067(9) -.0127(9) -.0017(10)
O4 .0299(6) .0509(9) .0343(7) .0052(6) -.0000(5) .0043(6)
C5 .076(2) .149(4) .0430(15) .024(2) -.0062(15) .016(2)
C101 .0507(12) .0256(8) .0427(11) -.0092(8) -.0128(9) -.0020(7)
C102 .0298(8) .0455(11) .0306(9) -.0104(7) -.0013(7) -.0016(8)
C103 .0307(8) .0364(9) .0282(8) .0029(7) -.0067(6) -.0009(7)
C104 .0387(9) .0485(11) .0191(7) -.0051(8) -.0000(6) -.0045(7)
C105 .0405(10) .0437(11) .0401(10) .0067(9) -.0065(8) -.0238(9)

loop_
_atom_type_symbol
_atom_type_oxidation_number
_atom_type_number_in_cell
_atom_type_scat_dispersion_real
_atom_type_scat_dispersion_imag
_atom_type_scat_source
C 0 144 .002 .002 'Int Tables Vol IV Tables 2.2B and 2.3.1'
H 0 136 0 0 'Int Tables Vol IV Tables 2.2B and 2.3.1'
O 0 8 .008 .006 'Int Tables Vol IV Tables 2.2B and 2.3.1'
P 0 8 .09 .095 'Int Tables Vol IV Tables 2.2B and 2.3.1'
Ru 0 4 -1.42 .836 'Int Tables Vol IV Tables 2.2B and 2.3.1'

loop_
_geom_angle_atom_site_label_1
_geom_angle_atom_site_label_2
_geom_angle_atom_site_label_3
_geom_angle
C1 Ru P1 80.66(5)
C1 Ru P2 87.26(5)
C1 Ru C101 104.48(7)
C1 Ru C102 139.97(7)
C1 Ru C103 153.51(7)
C1 Ru C104 117.22(7)
C1 Ru C105 93.62(7)
P1 Ru P2 83.569(16)
P1 Ru C101 112.31(6)
P1 Ru C102 102.83(6)
P1 Ru C103 124.68(5)
P1 Ru C104 161.69(6)
P1 Ru C105 146.20(6)
P2 Ru C101 161.33(6)
P2 Ru C102 132.71(6)
P2 Ru C103 101.99(5)
P2 Ru C104 100.39(6)
P2 Ru C105 129.70(6)
C101 Ru C102 36.80(8)
C101 Ru C103 61.29(7)
C101 Ru C104 61.44(8)
C101 Ru C105 36.79(9)
C102 Ru C103 36.44(8)
C102 Ru C104 61.34(8)
C102 Ru C105 61.23(8)
C103 Ru C104 37.05(8)
C103 Ru C105 61.31(8)
C104 Ru C105 36.63(8)
Ru C1 C2 177.79(15)
Ru P1 C111 118.84(5)
Ru P1 C121 119.17(6)
Ru P1 C10 108.13(6)
C111 P1 C121 100.73(8)
C111 P1 C10 103.17(8)
C121 P1 C10 104.95(7)
P1 C111 C112 120.85(13)
P1 C111 C116 120.51(15)
C112 C111 C116 118.63(18)
C111 C112 C113 120.75(17)
C111 C112 H112 119.6
C113 C112 H112 119.6
C112 C113 C114 120.3(2)
C112 C113 H113 119.9
C114 C113 H113 119.9
C113 C114 C115 119.5(2)
C113 C114 H114 120.2
C115 C114 H114 120.3
C114 C115 C116 120.2(2)
C114 C115 H115 119.9
C116 C115 H115 119.9
C111 C116 C115 120.6(2)
C111 C116 H116 119.7
C115 C116 H116 119.7
P1 C121 C122 116.86(12)
P1 C121 C126 124.10(13)
C122 C121 C126 119.04(16)
C121 C122 C123 120.53(15)
C121 C122 H122 119.74
C123 C122 H122 119.73
C122 C123 C124 119.92(17)
C122 C123 H123 120.03
C124 C123 H123 120.1
C123 C124 C125 120.15(18)
C123 C124 H124 119.9
C125 C124 H124 119.91
C124 C125 C126 120.20(18)
C124 C125 H125 119.9
C126 C125 H125 119.9
C121 C126 C125 120.16(18)
C121 C126 H126 119.96
C125 C126 H126 119.88
P1 C10 C20 108.66(11)
P1 C10 H10a 109.68
P1 C10 H10b 109.68
C20 C10 H10a 109.67
C20 C10 H10b 109.67
H10a C10 H10b 109.47
C10 C20 P2 110.85(11)
C10 C20 H20a 109.12
C10 C20 H20b 109.14
P2 C20 H20a 109.12
P2 C20 H20b 109.12
H20a C20 H20b 109.49
Ru P2 C20 111.58(6)
Ru P2 C211 116.82(5)
Ru P2 C221 117.99(5)
C20 P2 C211 104.31(8)
C20 P2 C221 104.18(8)
C211 P2 C221 100.21(8)
P2 C211 C212 124.21(13)
P2 C211 C216 117.76(13)
C212 C211 C216 117.91(16)
C211 C212 C213 120.6(2)
C211 C212 H212 119.71
C213 C212 H212 119.7
C212 C213 C214 120.7(2)
C212 C213 H213 119.6
C214 C213 H213 119.6
C213 C214 C215 119.2(2)
C213 C214 H214 120.5
C215 C214 H214 120.4
C214 C215 C216 120.1(2)
C214 C215 H215 120.0
C216 C215 H215 119.9
C211 C216 C215 121.41(19)
C211 C216 H216 119.27
C215 C216 H216 119.33
P2 C221 C222 120.82(13)
P2 C221 C226 120.52(14)
C222 C221 C226 118.66(17)
C221 C222 C223 120.49(17)
C221 C222 H222 119.7
C223 C222 H222 119.8
C222 C223 C224 120.2(2)
C222 C223 H223 119.9
C224 C223 H223 119.9
C223 C224 C225 119.7(2)
C223 C224 H224 120.2)
C225 C224 H224 120.1
C224 C225 C226 120.34(18)
C224 C225 H225 119.8
C226 C225 H225 119.8
C221 C226 C225 120.52(18)
C221 C226 H226 119.7
C225 C226 H226 119.75
C1 C2 C3 176.0(2)
C2 C3 O3 127.12(19)
C2 C3 O4 110.66(17)
O3 C3 O4 122.21(17)
O4 C4 C5 107.0(2)
O4 C4 H4a 110.1
O4 C4 H4b 110.1
C5 C4 H4a 110.1
C5 C4 H4b 110.0
H4a C4 H4b 109.5
C3 O4 C4 115.69(17)
C4 C5 H5a 109.3
C4 C5 H5b 109.4
C4 C5 H5c 109.3
H5a C5 H5b 109.6
H5a C5 H5c 109.5
H5b C5 H5c 109.7
Ru C101 C102 71.51(11)
Ru C101 C105 71.52(13)
Ru C101 H101 122.44
C102 C101 C105 107.50(19)
C102 C101 H101 126.3
C105 C101 H101 126.2
Ru C102 C101 71.69(12)
Ru C102 C103 71.77(11)
Ru C102 H102 122.45
C101 C102 C103 108.5(2)
C101 C102 H102 125.7
C103 C102 H102 125.8
Ru C103 C102 71.79(10)
Ru C103 C104 71.47(10)
Ru C103 H103 122.43
C102 C103 C104 108.03(18)
C102 C103 H103 126.0
C104 C103 H103 126.0
Ru C104 C103 71.48(10)
Ru C104 C105 71.70(11)
Ru C104 H104 122.30
C103 C104 C105 107.56(19)
C103 C104 H104 126.2
C105 C104 H104 126.2
Ru C105 C101 71.69(13)
Ru C105 C104 71.67(12)
Ru C105 H105 122.52
C101 C105 C104 108.4(2)
C101 C105 H105 125.8
C104 C105 H105 125.8

loop_
_geom_bond_atom_site_label_1
_geom_bond_atom_site_label_2
_geom_bond_distance
Ru C1 2.0092(17)
Ru P1 2.2511(4)
Ru P2 2.2447(4)
Ru C101 2.241(2)
Ru C102 2.239(2)
Ru C103 2.2388(17)
Ru C104 2.2387(17)
Ru C105 2.239(2)
C1 C2 1.184(3)
P1 C111 1.8354(19)
P1 C121 1.8201(16)
P1 C10 1.8447(17)
C111 C112 1.395(3)
C111 C116 1.383(3)
C112 C113 1.381(3)
C112 H112 .9500
C113 C114 1.378(3)
C113 H113 .950
C114 C115 1.387(4)
C114 H114 .950
C115 C116 1.386(4)
C115 H115 .950
C116 H116 .950
C121 C122 1.394(2)
C121 C126 1.388(2)
C122 C123 1.386(3)
C122 H122 .9505
C123 C124 1.380(3)
C123 H123 .950
C124 C125 1.378(3)
C124 H124 .950
C125 C126 1.392(3)
C125 H125 .950
C126 H126 .950
C10 C20 1.531(2)
C10 H10a .9499
C10 H10b .9501
C20 P2 1.8608(17)
C20 H20a .950
C20 H20b .950
P2 C211 1.8363(16)
P2 C221 1.8252(18)
C211 C212 1.388(3)
C211 C216 1.393(2)
C212 C213 1.396(3)
C212 H212 .950
C213 C214 1.374(4)
C213 H213 .950
C214 C215 1.386(3)
C214 H214 .950
C215 C216 1.383(3)
C215 H215 .950
C216 H216 .950
C221 C222 1.388(3)
C221 C226 1.402(2)
C222 C223 1.388(3)
C222 H222 .9501
C223 C224 1.386(3)
C223 H223 .951
C224 C225 1.379(3)
C224 H224 .949
C225 C226 1.383(3)
C225 H225 .950
C226 H226 .950
C2 C3 1.427(3)
C3 O3 1.213(3)
C3 O4 1.345(2)
C4 O4 1.443(3)
C4 C5 1.456(4)
C4 H4a .950
C4 H4b .950
C5 H5a .950
C5 H5b .948
C5 H5c .949
C101 C102 1.414(3)
C101 C105 1.414(4)
C101 H101 .950
C102 C103 1.400(3)
C102 H102 .950
C103 C104 1.423(3)
C103 H103 .950
C104 C105 1.407(3)
C104 H104 .950
C105 H105 .950
